data_7157580
loop_
_publ_author_name
'Takano, Hideaki'
'Okazaki, Sari'
'Nishibe, Shun'
'Ito, Takeharu'
'Shiozawa, Natsumi'
'Sugimura, Natsuhiko'
'Kanyiva, Kyalo Stephen'
'Shibata, Takanori'

_publ_section_title
;
 Gold-catalyzed dual C-C bond cleavage of biphenylenes bearing a pendant
 alkyne at ambient temperature.
;
_journal_issue 30
_journal_name_full 'Organic &amp; biomolecular chemistry'
_journal_page_first 5826
_journal_page_last 5831
_journal_paper_doi 10.1039/d0ob01211d
_journal_volume 18
_journal_year 2020
_chemical_formula_moiety 'C23 H17 Cl'
_chemical_formula_sum 'C23 H17 Cl'
_chemical_formula_weight 328.84
_space_group_crystal_system triclinic
_space_group_IT_number 2
_space_group_name_Hall '-P 1'
_space_group_name_H-M_alt 'P -1'
_atom_sites_solution_hydrogens geom
_atom_sites_solution_primary direct
_atom_sites_solution_secondary difmap
_audit_update_record
;
2020-03-13 deposited with the CCDC.	2020-07-09 downloaded from the CCDC.
;
_cell_angle_alpha 113.594(8)
_cell_angle_beta 103.447(7)
_cell_angle_gamma 93.898(7)
_cell_formula_units_Z 2
_cell_length_a 7.5655(2)
_cell_length_b 10.9027(3)
_cell_length_c 11.0880(3)
_cell_measurement_reflns_used 8765
_cell_measurement_temperature 296
_cell_measurement_theta_max 68.22
_cell_measurement_theta_min 4.50
_cell_volume 801.74(8)
_computing_cell_refinement 'RAPID AUTO'
_computing_data_collection 'RAPID AUTO (Rigaku, ????)'
_computing_data_reduction 'RAPID AUTO'
_computing_molecular_graphics 'CrystalStructure 4.2.4'
_computing_publication_material 'CrystalStructure 4.2.4 (Rigaku, 2016)'
_computing_structure_refinement 'SHELXL Version 2014/6 (Sheldrick, 2008)'
_computing_structure_solution 'SHELXT Version 2014/4 (Sheldrick, 2014)'
_diffrn_ambient_temperature 296
_diffrn_detector_area_resol_mean 10.000
_diffrn_measured_fraction_theta_full 0.979
_diffrn_measured_fraction_theta_max 0.976
_diffrn_measurement_device_type 'Rigaku R-AXIS RAPID'
_diffrn_measurement_method \w
_diffrn_radiation_type 'Cu K\a'
_diffrn_radiation_wavelength 1.54187
_diffrn_reflns_av_R_equivalents 0.0694
_diffrn_reflns_Laue_measured_fraction_full 0.979
_diffrn_reflns_Laue_measured_fraction_max 0.976
_diffrn_reflns_limit_h_max -9999
_diffrn_reflns_limit_h_min 9999
_diffrn_reflns_limit_k_max -9999
_diffrn_reflns_limit_k_min 9999
_diffrn_reflns_limit_l_max -9999
_diffrn_reflns_limit_l_min 9999
_diffrn_reflns_number 9006
_diffrn_reflns_point_group_measured_fraction_full 0.979
_diffrn_reflns_point_group_measured_fraction_max 0.976
_diffrn_reflns_theta_full 67.687
_diffrn_reflns_theta_max 68.226
_diffrn_standards_number 0
_exptl_absorpt_coefficient_mu 2.075
_exptl_absorpt_correction_T_max 0.660
_exptl_absorpt_correction_T_min 0.333
_exptl_absorpt_correction_type multi-scan
_exptl_absorpt_process_details 'ABSCOR (Rigaku, 1995)'
_exptl_crystal_colour yellow
_exptl_crystal_density_diffrn 1.362
_exptl_crystal_density_method 'not measured'
_exptl_crystal_description unknown
_exptl_crystal_F_000 344.00
_exptl_crystal_size_max 0.700
_exptl_crystal_size_mid 0.400
_exptl_crystal_size_min 0.200
_refine_diff_density_max 0.32
_refine_diff_density_min -0.30
_refine_ls_extinction_method none
_refine_ls_goodness_of_fit_ref 1.113
_refine_ls_hydrogen_treatment constr
_refine_ls_number_parameters 217
_refine_ls_number_reflns 2855
_refine_ls_number_restraints 0
_refine_ls_R_factor_all 0.0508
_refine_ls_R_factor_gt 0.0459
_refine_ls_shift/su_max 0.000
_refine_ls_structure_factor_coef Fsqd
_refine_ls_weighting_details 'w = 1/[\s^2^(Fo^2^)+(0.0603P)^2^+0.3581P] where P=(Fo^2^+2Fc^2^)/3'
_refine_ls_weighting_scheme calc
_refine_ls_wR_factor_gt 0.1253
_refine_ls_wR_factor_ref 0.1279
_reflns_Friedel_coverage 0.000
_reflns_number_gt 2580
_reflns_number_total 2855
_reflns_threshold_expression F^2^>2.0\s(F^2^)
_cod_data_source_file d0ob01211d2.cif
_cod_data_source_block 20191223takano_enyne_iPr
_cod_depositor_comments
;Adding full bibliography for 7157579--7157581.cif.

 Adding full bibliography for 7157579--7157581.cif.
;
_cod_database_code 7157580
_shelxl_version_number 2014/6

loop_
_space_group_symop_id
_space_group_symop_operation_xyz
1 +X,+Y,+Z
2 -X,-Y,-Z

loop_
_atom_site_label
_atom_site_type_symbol
_atom_site_fract_x
_atom_site_fract_y
_atom_site_fract_z
_atom_site_U_iso_or_equiv
_atom_site_adp_type
_atom_site_occupancy
_atom_site_site_symmetry_order
_atom_site_calc_flag
_atom_site_refinement_flags_posn
_atom_site_refinement_flags_adp
_atom_site_refinement_flags_occupancy
_atom_site_disorder_assembly
_atom_site_disorder_group
Cl1 Cl 0.24297(7) 0.58611(5) 0.13555(5) 0.03289(19) Uani 1 1 d . . . . .
C1 C 0.3990(3) 0.67194(18) 0.67334(19) 0.0223(4) Uani 1 1 d . . . . .
C2 C 0.2532(3) 0.46605(18) 0.6644(2) 0.0230(4) Uani 1 1 d . . . . .
C3 C 0.4950(3) 0.80349(18) 0.68042(19) 0.0231(4) Uani 1 1 d . . . . .
C4 C 0.2946(3) 0.54280(18) 0.59116(19) 0.0220(4) Uani 1 1 d . . . . .
C5 C 0.2656(3) 0.55458(19) 0.36741(19) 0.0244(4) Uani 1 1 d . . . . .
H5 H 0.3361 0.6418 0.4127 0.029 Uiso 1 1 calc R U . . .
C6 C 0.4620(3) 0.72429(19) 0.8170(2) 0.0249(4) Uani 1 1 d . . . . .
C7 C 0.1211(3) 0.35159(19) 0.3717(2) 0.0246(4) Uani 1 1 d . . . . .
C8 C 0.3202(3) 0.5219(2) 0.8081(2) 0.0262(4) Uani 1 1 d . . . . .
H8 H 0.2927 0.4694 0.8522 0.031 Uiso 1 1 calc R U . . .
C9 C 0.5582(3) 0.85477(19) 0.8256(2) 0.0246(4) Uani 1 1 d . . . . .
C10 C 0.5399(3) 0.87704(19) 0.6135(2) 0.0274(4) Uani 1 1 d . . . . .
H10 H 0.4998 0.8438 0.5184 0.033 Uiso 1 1 calc R U . . .
C11 C 0.0781(3) 0.28002(19) 0.4484(2) 0.0270(4) Uani 1 1 d . . . . .
H11 H 0.0042 0.1941 0.4004 0.032 Uiso 1 1 calc R U . . .
C12 C 0.1396(3) 0.33110(19) 0.5866(2) 0.0249(4) Uani 1 1 d . . . . .
C13 C 0.1983(3) 0.4950(2) 0.2271(2) 0.0262(4) Uani 1 1 d . . . . .
C14 C 0.2281(3) 0.48375(18) 0.44254(19) 0.0227(4) Uani 1 1 d . . . . .
C15 C 0.7117(3) 1.0558(2) 0.8376(2) 0.0320(5) Uani 1 1 d . . . . .
H15 H 0.7849 1.1418 0.8885 0.038 Uiso 1 1 calc R U . . .
C16 C 0.0951(3) 0.3641(2) 0.1554(2) 0.0301(5) Uani 1 1 d . . . . .
H16 H 0.0526 0.3248 0.0601 0.036 Uiso 1 1 calc R U . . .
C17 C 0.6660(3) 0.9792(2) 0.9071(2) 0.0296(5) Uani 1 1 d . . . . .
H17 H 0.7071 1.0118 1.0020 0.035 Uiso 1 1 calc R U . . .
C18 C 0.2428(3) 0.1705(2) 0.6922(2) 0.0291(5) Uani 1 1 d . . . . .
H18A H 0.2545 0.1011 0.6075 0.035 Uiso 1 1 calc R U . . .
H18B H 0.3596 0.2336 0.7388 0.035 Uiso 1 1 calc R U . . .
C19 C 0.0909(3) 0.24692(19) 0.6582(2) 0.0280(5) Uani 1 1 d . . . . .
H19A H -0.0215 0.1816 0.6001 0.034 Uiso 1 1 calc R U . . .
H19B H 0.0663 0.3062 0.7426 0.034 Uiso 1 1 calc R U . . .
C20 C 0.0569(3) 0.2937(2) 0.2276(2) 0.0303(5) Uani 1 1 d . . . . .
H20 H -0.0126 0.2062 0.1804 0.036 Uiso 1 1 calc R U . . .
C21 C 0.6511(3) 1.0069(2) 0.6979(2) 0.0310(5) Uani 1 1 d . . . . .
H21 H 0.6842 1.0610 0.6568 0.037 Uiso 1 1 calc R U . . .
C22 C 0.4253(3) 0.6514(2) 0.8878(2) 0.0278(4) Uani 1 1 d . . . . .
H22 H 0.4682 0.6866 0.9829 0.033 Uiso 1 1 calc R U . . .
C23 C 0.2034(3) 0.1038(2) 0.7824(2) 0.0329(5) Uani 1 1 d . . . . .
H23A H 0.3019 0.0571 0.8011 0.039 Uiso 1 1 calc R U . . .
H23B H 0.1941 0.1722 0.8672 0.039 Uiso 1 1 calc R U . . .
H23C H 0.0891 0.0398 0.7359 0.039 Uiso 1 1 calc R U . . .

loop_
_atom_site_aniso_label
_atom_site_aniso_U_11
_atom_site_aniso_U_22
_atom_site_aniso_U_33
_atom_site_aniso_U_23
_atom_site_aniso_U_13
_atom_site_aniso_U_12
Cl1 0.0404(3) 0.0401(3) 0.0251(3) 0.0199(2) 0.0106(2) 0.0088(2)
C1 0.0245(10) 0.0227(9) 0.0246(10) 0.0133(8) 0.0091(8) 0.0084(8)
C2 0.0244(10) 0.0229(9) 0.0284(10) 0.0146(8) 0.0117(8) 0.0100(8)
C3 0.0251(10) 0.0208(9) 0.0265(10) 0.0118(8) 0.0090(8) 0.0074(8)
C4 0.0234(10) 0.0217(9) 0.0257(10) 0.0129(8) 0.0091(8) 0.0083(8)
C5 0.0283(11) 0.0220(9) 0.0239(10) 0.0106(8) 0.0073(8) 0.0056(8)
C6 0.0278(10) 0.0231(9) 0.0249(10) 0.0113(8) 0.0074(8) 0.0064(8)
C7 0.0255(10) 0.0226(9) 0.0270(10) 0.0112(8) 0.0079(8) 0.0083(8)
C8 0.0335(11) 0.0272(10) 0.0282(10) 0.0183(8) 0.0144(9) 0.0101(8)
C9 0.0280(10) 0.0243(9) 0.0260(10) 0.0143(8) 0.0087(8) 0.0084(8)
C10 0.0332(11) 0.0270(10) 0.0259(10) 0.0145(8) 0.0092(8) 0.0070(8)
C11 0.0270(11) 0.0193(9) 0.0342(11) 0.0110(8) 0.0084(9) 0.0044(8)
C12 0.0250(10) 0.0228(9) 0.0324(10) 0.0152(8) 0.0111(8) 0.0086(8)
C13 0.0301(11) 0.0301(10) 0.0241(10) 0.0146(8) 0.0106(8) 0.0122(8)
C14 0.0241(10) 0.0235(9) 0.0244(10) 0.0122(8) 0.0087(8) 0.0101(8)
C15 0.0339(12) 0.0228(10) 0.0380(12) 0.0131(9) 0.0089(9) 0.0008(9)
C16 0.0346(12) 0.0314(10) 0.0212(10) 0.0092(8) 0.0054(8) 0.0081(9)
C17 0.0334(12) 0.0265(10) 0.0259(10) 0.0097(8) 0.0062(9) 0.0041(9)
C18 0.0351(12) 0.0251(9) 0.0327(11) 0.0160(8) 0.0129(9) 0.0077(8)
C19 0.0296(11) 0.0236(9) 0.0354(11) 0.0162(9) 0.0108(9) 0.0046(8)
C20 0.0310(11) 0.0245(10) 0.0292(11) 0.0073(8) 0.0049(9) 0.0043(8)
C21 0.0352(12) 0.0280(10) 0.0384(12) 0.0208(9) 0.0138(9) 0.0059(9)
C22 0.0340(11) 0.0290(10) 0.0239(10) 0.0142(8) 0.0086(8) 0.0077(9)
C23 0.0407(13) 0.0286(10) 0.0368(12) 0.0198(9) 0.0132(10) 0.0088(9)

loop_
_atom_type_symbol
_atom_type_description
_atom_type_scat_dispersion_real
_atom_type_scat_dispersion_imag
_atom_type_scat_source
C C 0.0181 0.0091
;
International Tables for Crystallography
(Vol. C, Tables 4.2.6.8 and 6.1.1.4)
;
H H 0.0000 0.0000
;
International Tables for Crystallography
(Vol. C, Table 6.1.1.4)
;
Cl Cl 0.3639 0.7018
;
International Tables for Crystallography
(Vol. C, Tables 4.2.6.8 and 6.1.1.4)
;

loop_
_geom_angle_atom_site_label_1
_geom_angle_atom_site_label_2
_geom_angle_atom_site_label_3
_geom_angle
_geom_angle_site_symmetry_1
_geom_angle_site_symmetry_3
_geom_angle_publ_flag
C4 C1 C6 122.81(17) . . ?
C4 C1 C3 147.30(18) . . ?
C6 C1 C3 89.88(15) . . ?
C8 C2 C4 120.32(17) . . ?
C8 C2 C12 120.96(17) . . ?
C4 C2 C12 118.71(17) . . ?
C10 C3 C9 121.64(17) . . ?
C10 C3 C1 148.88(18) . . ?
C9 C3 C1 89.45(15) . . ?
C1 C4 C2 114.98(17) . . ?
C1 C4 C14 124.86(17) . . ?
C2 C4 C14 120.16(16) . . ?
C13 C5 C14 119.87(18) . . ?
C13 C5 H5 120.1 . . ?
C14 C5 H5 120.1 . . ?
C22 C6 C1 122.67(18) . . ?
C22 C6 C9 146.59(18) . . ?
C1 C6 C9 90.71(15) . . ?
C20 C7 C14 119.14(18) . . ?
C20 C7 C11 121.55(18) . . ?
C14 C7 C11 119.30(17) . . ?
C22 C8 C2 123.45(17) . . ?
C22 C8 H8 118.3 . . ?
C2 C8 H8 118.3 . . ?
C17 C9 C3 122.80(18) . . ?
C17 C9 C6 147.22(18) . . ?
C3 C9 C6 89.96(15) . . ?
C3 C10 C21 115.78(18) . . ?
C3 C10 H10 122.1 . . ?
C21 C10 H10 122.1 . . ?
C12 C11 C7 123.37(17) . . ?
C12 C11 H11 118.3 . . ?
C7 C11 H11 118.3 . . ?
C11 C12 C2 119.48(17) . . ?
C11 C12 C19 119.62(17) . . ?
C2 C12 C19 120.89(17) . . ?
C5 C13 C16 121.85(18) . . ?
C5 C13 Cl1 119.17(15) . . ?
C16 C13 Cl1 118.98(15) . . ?
C5 C14 C7 119.07(17) . . ?
C5 C14 C4 121.99(17) . . ?
C7 C14 C4 118.93(17) . . ?
C21 C15 C17 121.85(18) . . ?
C21 C15 H15 119.1 . . ?
C17 C15 H15 119.1 . . ?
C20 C16 C13 118.93(18) . . ?
C20 C16 H16 120.5 . . ?
C13 C16 H16 120.5 . . ?
C9 C17 C15 115.54(18) . . ?
C9 C17 H17 122.2 . . ?
C15 C17 H17 122.2 . . ?
C23 C18 C19 112.29(17) . . ?
C23 C18 H18A 109.1 . . ?
C19 C18 H18A 109.1 . . ?
C23 C18 H18B 109.1 . . ?
C19 C18 H18B 109.1 . . ?
H18A C18 H18B 107.9 . . ?
C12 C19 C18 113.31(16) . . ?
C12 C19 H19A 108.9 . . ?
C18 C19 H19A 108.9 . . ?
C12 C19 H19B 108.9 . . ?
C18 C19 H19B 108.9 . . ?
H19A C19 H19B 107.7 . . ?
C16 C20 C7 121.12(18) . . ?
C16 C20 H20 119.4 . . ?
C7 C20 H20 119.4 . . ?
C15 C21 C10 122.38(18) . . ?
C15 C21 H21 118.8 . . ?
C10 C21 H21 118.8 . . ?
C6 C22 C8 115.75(18) . . ?
C6 C22 H22 122.1 . . ?
C8 C22 H22 122.1 . . ?
C18 C23 H23A 109.5 . . ?
C18 C23 H23B 109.5 . . ?
H23A C23 H23B 109.5 . . ?
C18 C23 H23C 109.5 . . ?
H23A C23 H23C 109.5 . . ?
H23B C23 H23C 109.5 . . ?

loop_
_geom_bond_atom_site_label_1
_geom_bond_atom_site_label_2
_geom_bond_distance
_geom_bond_site_symmetry_2
_geom_bond_publ_flag
Cl1 C13 1.747(2) . ?
C1 C4 1.387(3) . ?
C1 C6 1.405(3) . ?
C1 C3 1.527(3) . ?
C2 C8 1.404(3) . ?
C2 C4 1.444(2) . ?
C2 C12 1.454(3) . ?
C3 C10 1.366(3) . ?
C3 C9 1.420(3) . ?
C4 C14 1.451(3) . ?
C5 C13 1.371(3) . ?
C5 C14 1.402(3) . ?
C5 H5 0.9300 . ?
C6 C22 1.377(3) . ?
C6 C9 1.511(3) . ?
C7 C20 1.407(3) . ?
C7 C14 1.410(3) . ?
C7 C11 1.436(3) . ?
C8 C22 1.388(3) . ?
C8 H8 0.9300 . ?
C9 C17 1.359(3) . ?
C10 C21 1.414(3) . ?
C10 H10 0.9300 . ?
C11 C12 1.352(3) . ?
C11 H11 0.9300 . ?
C12 C19 1.510(2) . ?
C13 C16 1.389(3) . ?
C15 C21 1.367(3) . ?
C15 C17 1.418(3) . ?
C15 H15 0.9300 . ?
C16 C20 1.372(3) . ?
C16 H16 0.9300 . ?
C17 H17 0.9300 . ?
C18 C23 1.520(3) . ?
C18 C19 1.529(3) . ?
C18 H18A 0.9700 . ?
C18 H18B 0.9700 . ?
C19 H19A 0.9700 . ?
C19 H19B 0.9700 . ?
C20 H20 0.9300 . ?
C21 H21 0.9300 . ?
C22 H22 0.9300 . ?
C23 H23A 0.9600 . ?
C23 H23B 0.9600 . ?
C23 H23C 0.9600 . ?

loop_
_geom_torsion_atom_site_label_1
_geom_torsion_atom_site_label_2
_geom_torsion_atom_site_label_3
_geom_torsion_atom_site_label_4
_geom_torsion
_geom_torsion_site_symmetry_1
_geom_torsion_site_symmetry_2
_geom_torsion_site_symmetry_3
_geom_torsion_site_symmetry_4
_geom_torsion_publ_flag
C4 C1 C3 C10 -0.5(6) . . . . ?
C6 C1 C3 C10 177.9(3) . . . . ?
C4 C1 C3 C9 -178.2(3) . . . . ?
C6 C1 C3 C9 0.21(16) . . . . ?
C6 C1 C4 C2 0.6(3) . . . . ?
C3 C1 C4 C2 178.8(3) . . . . ?
C6 C1 C4 C14 -179.31(17) . . . . ?
C3 C1 C4 C14 -1.2(4) . . . . ?
C8 C2 C4 C1 -1.1(3) . . . . ?
C12 C2 C4 C1 178.19(17) . . . . ?
C8 C2 C4 C14 178.82(17) . . . . ?
C12 C2 C4 C14 -1.9(3) . . . . ?
C4 C1 C6 C22 0.1(3) . . . . ?
C3 C1 C6 C22 -178.85(19) . . . . ?
C4 C1 C6 C9 178.79(19) . . . . ?
C3 C1 C6 C9 -0.20(15) . . . . ?
C4 C2 C8 C22 0.9(3) . . . . ?
C12 C2 C8 C22 -178.38(18) . . . . ?
C10 C3 C9 C17 0.2(3) . . . . ?
C1 C3 C9 C17 178.8(2) . . . . ?
C10 C3 C9 C6 -178.82(18) . . . . ?
C1 C3 C9 C6 -0.19(14) . . . . ?
C22 C6 C9 C17 -0.3(6) . . . . ?
C1 C6 C9 C17 -178.2(3) . . . . ?
C22 C6 C9 C3 178.2(3) . . . . ?
C1 C6 C9 C3 0.21(16) . . . . ?
C9 C3 C10 C21 -0.5(3) . . . . ?
C1 C3 C10 C21 -177.9(3) . . . . ?
C20 C7 C11 C12 178.84(19) . . . . ?
C14 C7 C11 C12 -2.0(3) . . . . ?
C7 C11 C12 C2 0.9(3) . . . . ?
C7 C11 C12 C19 -178.58(17) . . . . ?
C8 C2 C12 C11 -179.67(18) . . . . ?
C4 C2 C12 C11 1.0(3) . . . . ?
C8 C2 C12 C19 -0.2(3) . . . . ?
C4 C2 C12 C19 -179.50(16) . . . . ?
C14 C5 C13 C16 -1.1(3) . . . . ?
C14 C5 C13 Cl1 178.83(14) . . . . ?
C13 C5 C14 C7 0.0(3) . . . . ?
C13 C5 C14 C4 -179.36(18) . . . . ?
C20 C7 C14 C5 0.8(3) . . . . ?
C11 C7 C14 C5 -178.36(16) . . . . ?
C20 C7 C14 C4 -179.76(17) . . . . ?
C11 C7 C14 C4 1.1(3) . . . . ?
C1 C4 C14 C5 0.2(3) . . . . ?
C2 C4 C14 C5 -179.78(17) . . . . ?
C1 C4 C14 C7 -179.24(18) . . . . ?
C2 C4 C14 C7 0.8(3) . . . . ?
C5 C13 C16 C20 1.2(3) . . . . ?
Cl1 C13 C16 C20 -178.70(15) . . . . ?
C3 C9 C17 C15 0.2(3) . . . . ?
C6 C9 C17 C15 178.3(3) . . . . ?
C21 C15 C17 C9 -0.2(3) . . . . ?
C11 C12 C19 C18 97.1(2) . . . . ?
C2 C12 C19 C18 -82.4(2) . . . . ?
C23 C18 C19 C12 171.48(17) . . . . ?
C13 C16 C20 C7 -0.3(3) . . . . ?
C14 C7 C20 C16 -0.7(3) . . . . ?
C11 C7 C20 C16 178.47(18) . . . . ?
C17 C15 C21 C10 -0.2(3) . . . . ?
C3 C10 C21 C15 0.6(3) . . . . ?
C1 C6 C22 C8 -0.4(3) . . . . ?
C9 C6 C22 C8 -178.0(3) . . . . ?
C2 C8 C22 C6 -0.1(3) . . . . ?
